data_7160727
loop_
_publ_author_name
'Elizondo, Anna I.'
'McCarty, Kevin D.'
'Arman, Hadi D.'
'Guengerich, F. Peter'
'Yoshimoto, Francis K.'

_publ_section_title
;
 A synthesis of 1&#x3b2;-hydroxytestosterone, a metabolite of xenobiotic
 human cytochrome P450 enzymes, beginning with a borylation of boldione.
;
_journal_issue 42
_journal_name_full 'Organic &amp; biomolecular chemistry'
_journal_page_first 9618
_journal_page_last 9623
_journal_paper_doi 10.1039/d5ob01218j
_journal_volume 23
_journal_year 2025
_chemical_absolute_configuration ad
_chemical_formula_moiety 'C25 H43 O3 Si'
_chemical_formula_sum 'C25 H43 O3 Si'
_chemical_formula_weight 419.68
_space_group_crystal_system orthorhombic
_space_group_IT_number 19
_space_group_name_Hall 'P 2ac 2ab'
_space_group_name_H-M_alt 'P 21 21 21'
_atom_sites_solution_hydrogens geom
_audit_creation_date 2025-05-01
_audit_creation_method
;
Olex2 1.5
(compiled 2025.04.05 svn.rf049d14d for OlexSys, GUI svn.r7224)
;
_audit_update_record
;
2025-05-02 deposited with the CCDC.	2025-09-03 downloaded from the CCDC.
;
_cell_angle_alpha 90
_cell_angle_beta 90
_cell_angle_gamma 90
_cell_formula_units_Z 4
_cell_length_a 7.22960(10)
_cell_length_b 11.0072(2)
_cell_length_c 30.5982(5)
_cell_measurement_reflns_used 10247
_cell_measurement_temperature 100.00(11)
_cell_measurement_theta_max 75.4760
_cell_measurement_theta_min 2.9100
_cell_volume 2434.93(7)
_computing_cell_refinement 'CrysAlisPro 1.171.42.102a (Rigaku OD, 2023)'
_computing_data_collection 'CrysAlisPro 1.171.42.102a (Rigaku OD, 2023)'
_computing_data_reduction 'CrysAlisPro 1.171.42.102a (Rigaku OD, 2023)'
_computing_molecular_graphics 'Olex2 1.5 (Dolomanov et al., 2009)'
_computing_publication_material 'Olex2 1.5 (Dolomanov et al., 2009)'
_computing_structure_refinement 'SHELXL 2014/7 (Sheldrick, 2015)'
_computing_structure_solution 'SHELXT 2018/2 (Sheldrick, 2018)'
_diffrn_ambient_environment N~2~
_diffrn_ambient_temperature 100.00(11)
_diffrn_detector 'Hybrid Pixel Array Detector'
_diffrn_detector_area_resol_mean 10.0000
_diffrn_detector_type HyPix
_diffrn_measured_fraction_theta_full 1.000
_diffrn_measured_fraction_theta_max 0.961
_diffrn_measurement_details
;
List of Runs (angles in degrees, time in seconds):

  # Type    Start    End  Width  t~exp~   \w     \q     \k     \f   Frames
#--------------------------------------------------------------------------
  1  \w   -119.00 -31.00   0.50    0.86    --  -46.90 -53.00  31.00  176
  2  \w    -60.00 -19.00   0.50    3.43    --  -91.75  53.00 175.00   82
  3  \w   -164.00 -71.00   0.50    3.43    --  -91.75 -68.00-157.00  186
  4  \w     34.00  82.00   0.50    3.43    --  106.91 -68.00-157.00   96
  5  \w     49.00 132.00   0.50    3.43    --  106.91-154.00 165.00  166
  6  \w    -30.00  29.00   0.50    0.86    --  -46.90  19.00 -30.00  118
  7  \w   -119.00 -83.00   0.50    0.86    --  -46.90 -57.00 -60.00   72
  8  \w     83.00 119.00   0.50    0.86    --   46.90  57.00-150.00   72
  9  \w   -164.00 -91.00   0.50    3.43    --  -91.75 -61.00 120.00  146
 10  \w   -162.00 -87.00   0.50    3.43    --  -91.75-125.00-180.00  150
 11  \w    -51.00 -19.00   0.50    3.43    --  -91.75  45.00 -90.00   64
 12  \w    -51.00 -19.00   0.50    3.43    --  -91.75  45.00 -60.00   64
 13  \w     34.00 101.00   0.50    3.43    --  106.91 -77.00   0.00  134
 14  \w     34.00  71.00   0.50    3.43    --  106.91 -61.00 -90.00   74
 15  \w     34.00  60.00   0.50    3.43    --  106.91 -53.00  31.00   52
 16  \w     34.00  71.00   0.50    3.43    --  106.91 -61.00   0.00   74
 17  \w     95.00 177.00   0.50    3.43    --  106.91 125.00  90.00  164
 18  \w   -119.00 -83.00   0.50    0.86    --  -46.90 -57.00   0.00   72
 19  \w   -119.00 -83.00   0.50    0.86    --  -46.90 -57.00 -30.00   72
 20  \w     32.00 121.00   0.50    0.86    --   46.90  37.00 -90.00  178
 21  \w     32.00 119.00   0.50    0.86    --   46.90  53.00 175.00  174
 22  \w   -164.00-139.00   0.50    3.43    --  -91.75 -45.00 -90.00   50
 23  \w   -164.00 -76.00   0.50    3.43    --  -91.75 -53.00  31.00  176
;
_diffrn_measurement_device 'four-circle diffractometer'
_diffrn_measurement_device_type 'XtaLAB Synergy, Dualflex, HyPix'
_diffrn_measurement_method '\w scans'
_diffrn_orient_matrix_type 'CrysAlisPro convention (1999,Acta A55,543-557)'
_diffrn_orient_matrix_UB_11 -0.0313581000
_diffrn_orient_matrix_UB_12 -0.0009951000
_diffrn_orient_matrix_UB_13 -0.0498039000
_diffrn_orient_matrix_UB_21 0.1334496000
_diffrn_orient_matrix_UB_22 -0.1084420000
_diffrn_orient_matrix_UB_23 -0.0043948000
_diffrn_orient_matrix_UB_31 -0.1631632000
_diffrn_orient_matrix_UB_32 -0.0884340000
_diffrn_orient_matrix_UB_33 0.0059827000
_diffrn_radiation_monochromator mirror
_diffrn_radiation_probe x-ray
_diffrn_radiation_type 'Cu K\a'
_diffrn_radiation_wavelength 1.54184
_diffrn_reflns_av_R_equivalents 0.0769
_diffrn_reflns_av_unetI/netI 0.0503
_diffrn_reflns_Laue_measured_fraction_full 1.000
_diffrn_reflns_Laue_measured_fraction_max 0.961
_diffrn_reflns_limit_h_max 7
_diffrn_reflns_limit_h_min -8
_diffrn_reflns_limit_k_max 12
_diffrn_reflns_limit_k_min -13
_diffrn_reflns_limit_l_max 37
_diffrn_reflns_limit_l_min -37
_diffrn_reflns_number 21739
_diffrn_reflns_point_group_measured_fraction_full 0.999
_diffrn_reflns_point_group_measured_fraction_max 0.944
_diffrn_reflns_theta_full 67.684
_diffrn_reflns_theta_max 76.212
_diffrn_reflns_theta_min 2.888
_diffrn_source 'micro-focus sealed X-ray tube'
_diffrn_source_type 'PhotonJet (Cu) X-ray Source'
_exptl_absorpt_coefficient_mu 1.012
_exptl_absorpt_correction_T_max 1.00000
_exptl_absorpt_correction_T_min 0.45386
_exptl_absorpt_correction_type multi-scan
_exptl_absorpt_process_details
;
CrysAlisPro 1.171.42.102a (Rigaku Oxford Diffraction, 2023)
Empirical absorption correction using spherical harmonics,
implemented in SCALE3 ABSPACK scaling algorithm.
;
_exptl_crystal_colour 'clear colourless'
_exptl_crystal_colour_lustre clear
_exptl_crystal_colour_primary colourless
_exptl_crystal_density_diffrn 1.145
_exptl_crystal_description plate
_exptl_crystal_F_000 924
_exptl_crystal_recrystallization_method 'Re-crystallisation from solvent'
_exptl_crystal_size_max 0.094
_exptl_crystal_size_mid 0.068
_exptl_crystal_size_min 0.052
_refine_diff_density_max 0.341
_refine_diff_density_min -0.305
_refine_diff_density_rms 0.053
_refine_ls_abs_structure_details
;
 Flack x determined using 1656 quotients [(I+)-(I-)]/[(I+)+(I-)]
 (Parsons, Flack and Wagner, Acta Cryst. B69 (2013) 249-259).
;
_refine_ls_abs_structure_Flack 0.01(2)
_refine_ls_extinction_method none
_refine_ls_goodness_of_fit_ref 1.098
_refine_ls_hydrogen_treatment constr
_refine_ls_matrix_type full
_refine_ls_number_parameters 315
_refine_ls_number_reflns 4811
_refine_ls_number_restraints 0
_refine_ls_restrained_S_all 1.098
_refine_ls_R_factor_all 0.0645
_refine_ls_R_factor_gt 0.0606
_refine_ls_shift/su_max 0.000
_refine_ls_shift/su_mean 0.000
_refine_ls_structure_factor_coef Fsqd
_refine_ls_weighting_details 'w=1/[\s^2^(Fo^2^)+(0.0400P)^2^+1.5000P] where P=(Fo^2^+2Fc^2^)/3'
_refine_ls_weighting_scheme calc
_refine_ls_wR_factor_gt 0.1350
_refine_ls_wR_factor_ref 0.1370
_reflns_Friedel_coverage 0.708
_reflns_Friedel_fraction_full 0.998
_reflns_Friedel_fraction_max 0.920
_reflns_number_gt 4455
_reflns_number_total 4811
_reflns_threshold_expression 'I > 2\s(I)'
_cod_data_source_file d5ob01218j2.cif
_cod_data_source_block hpd871c
_cod_depositor_comments 'Adding full bibliography for 7160722--7160727.cif.'
_cod_database_code 7160727
_shelx_shelxl_version_number 2014/7
_chemical_oxdiff_formula 'C H O Si'
_chemical_oxdiff_usercomment 'Acurest mono TBOM S'
_shelx_space_group_comment
;
The symmetry employed for this shelxl refinement is uniquely defined
by the following loop, which should always be used as a source of
symmetry information in preference to the above space-group names.
They are only intended as comments.
;
_shelx_estimated_absorpt_t_max 0.949
_shelx_estimated_absorpt_t_min 0.911
_olex2_refinement_description
;
1. Fixed Uiso
 At 1.2 times of:
  All C(H) groups, All C(H,H) groups
 At 1.5 times of:
  All C(H,H,H) groups, All C(H,H,H,H,H,H) groups, All O(H) groups
2. Uiso/Uaniso restraints and constraints
Uanis(C22B) = Uanis(C25B) = Uanis(Si1B) = Uanis(C26B) = Uanis(C20B)
3. Others
 Fixed Sof: Si1A(0.7) Si1B(0.3) O1A(0.75) H1A(0.75) H21A(0.7) H21B(0.7)
 H21C(0.7) H21D(0.3) H21E(0.3) H21F(0.3) C25A(0.7) H25A(0.7) H25B(0.7)
 H25C(0.7) C20A(0.7) H20A(0.7) H20B(0.7) H20C(0.7) C23A(0.7) H23A(0.7)
 H23B(0.7) H23C(0.7) C24A(0.7) H24A(0.7) H24B(0.7) H24C(0.7) C22A(0.7)
 C25B(0.3) H25D(0.3) H25E(0.3) H25F(0.3) C22B(0.3) C23B(0.3) H23D(0.3)
 H23E(0.3) H23F(0.3) C20B(0.3) H20D(0.3) H20E(0.3) H20F(0.3) C26B(0.3)
 H26A(0.3) H26B(0.3) H26C(0.3) O1B(0.25) H1B(0.25)
4.a Ternary CH refined with riding coordinates:
 C9(H9), C8(H8), C14(H14), C3(H3), C1(H1)
4.b Secondary CH2 refined with riding coordinates:
 C11(H11A,H11B), C12(H12A,H12B), C7(H7A,H7B), C16(H16A,H16B), C6(H6A,H6B),
 C2(H2A,H2B), C15(H15A,H15B)
4.c Aromatic/amide H refined with riding coordinates:
 C4(H4)
4.d Idealised Me refined as rotating group:
 C18(H18A,H18B,H18C), C19(H19A,H19B,H19C), C21(H21A,H21B,H21C), C21(H21D,H21E,
 H21F), C25A(H25A,H25B,H25C), C20A(H20A,H20B,H20C), C23A(H23A,H23B,H23C),
 C24A(H24A,H24B,H24C), C25B(H25D,H25E,H25F), C23B(H23D,H23E,H23F), C20B(H20D,
 H20E,H20F), C26B(H26A,H26B,H26C)
4.e Idealised tetrahedral OH refined as rotating group:
 O2(H2), O1A(H1A), O1B(H1B)
;
_olex2_exptl_crystal_mounting_method 'nylon loop'
_olex2_submission_special_instructions 'No special instructions were received'
_oxdiff_exptl_absorpt_empirical_details
;
Empirical correction (ABSPACK) includes:
- Absorption correction using spherical harmonics
- Frame scaling
;
_oxdiff_exptl_absorpt_empirical_full_max 2.219
_oxdiff_exptl_absorpt_empirical_full_min 0.474

loop_
_space_group_symop_operation_xyz
'x, y, z'
'-x+1/2, -y, z+1/2'
'-x, y+1/2, -z+1/2'
'x+1/2, -y+1/2, -z'

loop_
_atom_site_label
_atom_site_type_symbol
_atom_site_fract_x
_atom_site_fract_y
_atom_site_fract_z
_atom_site_U_iso_or_equiv
_atom_site_adp_type
_atom_site_occupancy
_atom_site_site_symmetry_order
_atom_site_calc_flag
_atom_site_refinement_flags_posn
_atom_site_refinement_flags_adp
_atom_site_refinement_flags_occupancy
_atom_site_disorder_assembly
_atom_site_disorder_group
Si1A Si 0.6138(2) 0.74650(13) 0.69718(4) 0.0363(3) Uani 0.7 1 d . . P A 1
O2 O 0.9278(5) 0.4758(3) 0.57445(9) 0.0558(8) Uani 1 1 d . . . . .
H2 H 1.0232 0.4701 0.5589 0.084 Uiso 1 1 calc R U . . .
O3 O 0.6408(5) 0.5937(3) 0.68911(8) 0.0579(9) Uani 1 1 d . . . . .
C9 C 0.8823(4) 0.2224(3) 0.57733(10) 0.0281(7) Uani 1 1 d . . . . .
H9 H 0.8279 0.2751 0.5540 0.034 Uiso 1 1 calc R U . . .
C8 C 0.7682(5) 0.1038(3) 0.57729(11) 0.0309(7) Uani 1 1 d . . . . .
H8 H 0.8187 0.0480 0.6001 0.037 Uiso 1 1 calc R U . . .
C13 C 0.9906(5) 0.0139(3) 0.52120(11) 0.0334(8) Uani 1 1 d . . . . .
C18 C 1.0800(5) -0.0769(3) 0.55249(11) 0.0377(8) Uani 1 1 d . . . . .
H18A H 1.0843 -0.0420 0.5819 0.057 Uiso 1 1 calc R U . . .
H18B H 1.2059 -0.0950 0.5426 0.057 Uiso 1 1 calc R U . . .
H18C H 1.0070 -0.1519 0.5530 0.057 Uiso 1 1 calc R U . . .
Si1B Si 0.4516(4) 0.6874(3) 0.69173(10) 0.0325(6) Uani 0.3 1 d . . P A 2
C11 C 1.0845(5) 0.1999(3) 0.56409(11) 0.0319(7) Uani 1 1 d . . . . .
H11A H 1.1464 0.1519 0.5872 0.038 Uiso 1 1 calc R U . . .
H11B H 1.1493 0.2789 0.5618 0.038 Uiso 1 1 calc R U . . .
C19 C 0.9589(5) 0.2271(4) 0.65893(11) 0.0395(9) Uani 1 1 d . . . . .
H19A H 0.9119 0.1437 0.6601 0.059 Uiso 1 1 calc R U . . .
H19B H 0.9309 0.2686 0.6865 0.059 Uiso 1 1 calc R U . . .
H19C H 1.0930 0.2257 0.6544 0.059 Uiso 1 1 calc R U . . .
C5 C 0.6613(5) 0.3126(4) 0.63209(11) 0.0378(8) Uani 1 1 d . . . . .
C4 C 0.5909(6) 0.4192(4) 0.64428(11) 0.0456(10) Uani 1 1 d . . . . .
H4 H 0.4621 0.4219 0.6503 0.055 Uiso 1 1 calc R U . . .
C14 C 0.7902(5) 0.0439(3) 0.53251(11) 0.0350(8) Uani 1 1 d . . . . .
H14 H 0.7480 0.1050 0.5105 0.042 Uiso 1 1 calc R U . . .
C10 C 0.8656(4) 0.2955(3) 0.62081(10) 0.0323(7) Uani 1 1 d . . . . .
O1A O 1.1221(6) -0.1093(3) 0.45874(12) 0.0510(10) Uani 0.75 1 d . . P . .
H1A H 1.2098 -0.0598 0.4560 0.077 Uiso 0.75 1 calc R U P . .
C12 C 1.1011(5) 0.1319(3) 0.52027(11) 0.0337(7) Uani 1 1 d . . . . .
H12A H 1.0548 0.1844 0.4964 0.040 Uiso 1 1 calc R U . . .
H12B H 1.2328 0.1135 0.5144 0.040 Uiso 1 1 calc R U . . .
C7 C 0.5659(5) 0.1306(4) 0.58765(12) 0.0401(9) Uani 1 1 d . . . . .
H7A H 0.5118 0.1800 0.5638 0.048 Uiso 1 1 calc R U . . .
H7B H 0.4963 0.0533 0.5893 0.048 Uiso 1 1 calc R U . . .
C3 C 0.6958(6) 0.5338(4) 0.64923(12) 0.0480(10) Uani 1 1 d . . . . .
H3 H 0.6698 0.5881 0.6238 0.058 Uiso 1 1 calc R U . . .
C1 C 0.9614(6) 0.4208(4) 0.61620(12) 0.0424(9) Uani 1 1 d . . . . .
H1 H 1.0977 0.4080 0.6191 0.051 Uiso 1 1 calc R U . . .
C17 C 0.9619(6) -0.0470(4) 0.47609(12) 0.0465(10) Uani 1 1 d . . . . .
C16 C 0.7950(7) -0.1295(4) 0.48357(15) 0.0574(12) Uani 1 1 d . . . . .
H16A H 0.8358 -0.2130 0.4907 0.069 Uiso 1 1 calc R U . . .
H16B H 0.7168 -0.1326 0.4570 0.069 Uiso 1 1 calc R U . . .
C6 C 0.5465(5) 0.1985(4) 0.63068(12) 0.0420(9) Uani 1 1 d . . . . .
H6A H 0.4149 0.2200 0.6352 0.050 Uiso 1 1 calc R U . . .
H6B H 0.5845 0.1444 0.6549 0.050 Uiso 1 1 calc R U . . .
C2 C 0.9012(6) 0.5091(4) 0.65183(13) 0.0501(10) Uani 1 1 d . . . . .
H2A H 0.9314 0.4745 0.6808 0.060 Uiso 1 1 calc R U . . .
H2B H 0.9700 0.5864 0.6486 0.060 Uiso 1 1 calc R U . . .
C21 C 0.6768(7) 0.7832(4) 0.75521(13) 0.0519(11) Uani 1 1 d . . . . .
H21A H 0.6186 0.7241 0.7749 0.078 Uiso 0.7 1 calc R U P A 1
H21B H 0.6333 0.8650 0.7624 0.078 Uiso 0.7 1 calc R U P A 1
H21C H 0.8115 0.7794 0.7586 0.078 Uiso 0.7 1 calc R U P A 1
H21D H 0.5847 0.7579 0.7769 0.078 Uiso 0.3 1 calc R U P A 2
H21E H 0.7506 0.8502 0.7671 0.078 Uiso 0.3 1 calc R U P A 2
H21F H 0.7582 0.7145 0.7484 0.078 Uiso 0.3 1 calc R U P A 2
C15 C 0.6855(6) -0.0739(4) 0.52230(15) 0.0515(10) Uani 1 1 d . . . . .
H15A H 0.5559 -0.0567 0.5138 0.062 Uiso 1 1 calc R U . . .
H15B H 0.6858 -0.1293 0.5478 0.062 Uiso 1 1 calc R U . . .
C25A C 0.3153(13) 0.7497(7) 0.6398(3) 0.055(2) Uani 0.7 1 d . . P A 1
H25A H 0.3934 0.7983 0.6203 0.083 Uiso 0.7 1 calc R U P A 1
H25B H 0.1850 0.7688 0.6344 0.083 Uiso 0.7 1 calc R U P A 1
H25C H 0.3370 0.6631 0.6342 0.083 Uiso 0.7 1 calc R U P A 1
C20A C 0.7609(14) 0.8403(8) 0.6601(3) 0.055(2) Uani 0.7 1 d . . P A 1
H20A H 0.8914 0.8203 0.6649 0.083 Uiso 0.7 1 calc R U P A 1
H20B H 0.7405 0.9266 0.6663 0.083 Uiso 0.7 1 calc R U P A 1
H20C H 0.7279 0.8232 0.6297 0.083 Uiso 0.7 1 calc R U P A 1
C23A C 0.3191(10) 0.9149(6) 0.6955(3) 0.066(2) Uani 0.7 1 d . . P A 1
H23A H 0.3341 0.9331 0.7266 0.099 Uiso 0.7 1 calc R U P A 1
H23B H 0.1914 0.9321 0.6866 0.099 Uiso 0.7 1 calc R U P A 1
H23C H 0.4040 0.9655 0.6784 0.099 Uiso 0.7 1 calc R U P A 1
C24A C 0.2466(9) 0.7023(7) 0.7193(2) 0.0512(14) Uani 0.7 1 d . . P A 1
H24A H 0.2683 0.6158 0.7138 0.077 Uiso 0.7 1 calc R U P A 1
H24B H 0.1152 0.7207 0.7151 0.077 Uiso 0.7 1 calc R U P A 1
H24C H 0.2825 0.7220 0.7493 0.077 Uiso 0.7 1 calc R U P A 1
C22A C 0.3630(8) 0.7787(5) 0.68717(18) 0.0452(13) Uani 0.7 1 d . . P A 1
C25B C 0.4357(17) 0.9303(10) 0.7190(4) 0.0325(6) Uani 0.3 1 d . . P A 2
H25D H 0.3729 0.9491 0.6914 0.049 Uiso 0.3 1 calc R U P A 2
H25E H 0.5015 1.0026 0.7294 0.049 Uiso 0.3 1 calc R U P A 2
H25F H 0.3441 0.9054 0.7408 0.049 Uiso 0.3 1 calc R U P A 2
C22B C 0.5740(17) 0.8270(10) 0.7117(3) 0.0325(6) Uani 0.3 1 d . . P A 2
C23B C 0.718(3) 0.859(2) 0.6782(7) 0.065(6) Uani 0.3 1 d . . P A 2
H23D H 0.7757 0.7845 0.6672 0.097 Uiso 0.3 1 calc R U P A 2
H23E H 0.8122 0.9109 0.6916 0.097 Uiso 0.3 1 calc R U P A 2
H23F H 0.6593 0.9025 0.6539 0.097 Uiso 0.3 1 calc R U P A 2
C20B C 0.2727(18) 0.6380(12) 0.7316(4) 0.0325(6) Uani 0.3 1 d . . P A 2
H20D H 0.2163 0.5620 0.7215 0.049 Uiso 0.3 1 calc R U P A 2
H20E H 0.1772 0.7008 0.7340 0.049 Uiso 0.3 1 calc R U P A 2
H20F H 0.3302 0.6251 0.7602 0.049 Uiso 0.3 1 calc R U P A 2
C26B C 0.336(3) 0.7107(15) 0.6375(6) 0.0325(6) Uani 0.3 1 d . . P A 2
H26A H 0.4272 0.7378 0.6160 0.049 Uiso 0.3 1 calc R U P A 2
H26B H 0.2387 0.7724 0.6405 0.049 Uiso 0.3 1 calc R U P A 2
H26C H 0.2803 0.6341 0.6278 0.049 Uiso 0.3 1 calc R U P A 2
O1B O 0.8786(17) 0.0203(10) 0.4452(3) 0.045(3) Uani 0.25 1 d . . P . .
H1B H 0.9351 0.0866 0.4424 0.068 Uiso 0.25 1 calc R U P . .

loop_
_atom_site_aniso_label
_atom_site_aniso_U_11
_atom_site_aniso_U_22
_atom_site_aniso_U_33
_atom_site_aniso_U_23
_atom_site_aniso_U_13
_atom_site_aniso_U_12
Si1A 0.0402(7) 0.0361(7) 0.0326(6) -0.0044(6) 0.0005(6) 0.0021(6)
O2 0.083(2) 0.0415(15) 0.0433(15) -0.0066(12) 0.0154(15) -0.0065(16)
O3 0.085(2) 0.0598(17) 0.0294(13) -0.0028(12) 0.0065(14) 0.0315(17)
C9 0.0248(15) 0.0343(17) 0.0254(14) -0.0024(12) -0.0003(12) 0.0026(14)
C8 0.0247(16) 0.0394(18) 0.0287(16) -0.0023(14) -0.0029(12) -0.0029(14)
C13 0.044(2) 0.0303(17) 0.0262(15) -0.0041(14) 0.0015(14) -0.0007(15)
C18 0.044(2) 0.0340(18) 0.0351(18) -0.0021(14) 0.0067(15) 0.0023(16)
Si1B 0.0397(15) 0.0306(14) 0.0273(13) -0.0030(11) -0.0013(11) 0.0056(12)
C11 0.0296(17) 0.0338(16) 0.0324(16) -0.0067(14) 0.0023(13) -0.0039(15)
C19 0.0270(16) 0.060(3) 0.0310(18) -0.0105(17) -0.0044(14) 0.0072(16)
C5 0.0308(17) 0.056(2) 0.0261(16) -0.0026(15) -0.0031(13) 0.0053(17)
C4 0.0357(19) 0.068(3) 0.0330(18) -0.0030(17) 0.0015(15) 0.019(2)
C14 0.0363(19) 0.0363(18) 0.0324(17) -0.0036(14) -0.0045(14) -0.0028(15)
C10 0.0252(16) 0.0432(18) 0.0285(16) -0.0074(14) -0.0001(12) 0.0029(15)
O1A 0.066(3) 0.048(2) 0.0393(18) -0.0165(16) 0.0198(19) -0.0143(19)
C12 0.0368(18) 0.0345(17) 0.0299(15) -0.0037(13) 0.0093(15) 0.0008(15)
C7 0.0269(18) 0.052(2) 0.042(2) -0.0005(17) -0.0038(15) -0.0074(16)
C3 0.063(3) 0.051(2) 0.0303(18) -0.0082(17) 0.0035(18) 0.022(2)
C1 0.0392(19) 0.046(2) 0.042(2) -0.0154(17) 0.0038(16) 0.0021(17)
C17 0.066(3) 0.041(2) 0.0327(18) -0.0115(16) -0.0045(18) 0.0005(19)
C16 0.071(3) 0.052(2) 0.050(2) -0.020(2) -0.005(2) -0.010(2)
C6 0.0214(16) 0.065(3) 0.0392(19) -0.0008(18) 0.0030(14) 0.0049(17)
C2 0.058(3) 0.046(2) 0.047(2) -0.0208(18) 0.002(2) 0.004(2)
C21 0.059(3) 0.059(3) 0.038(2) -0.0088(18) -0.0118(18) -0.006(2)
C15 0.052(2) 0.049(2) 0.053(2) -0.012(2) -0.005(2) -0.013(2)
C25A 0.072(5) 0.051(4) 0.042(3) -0.004(4) -0.023(3) 0.009(4)
C20A 0.066(5) 0.041(4) 0.058(5) -0.001(4) 0.019(4) -0.007(3)
C23A 0.057(4) 0.051(4) 0.090(5) -0.012(4) -0.003(4) 0.013(3)
C24A 0.044(3) 0.064(4) 0.046(3) 0.001(3) 0.001(3) 0.003(3)
C22A 0.053(3) 0.042(3) 0.041(3) -0.005(2) 0.001(2) 0.006(3)
C25B 0.0397(15) 0.0306(14) 0.0273(13) -0.0030(11) -0.0013(11) 0.0056(12)
C22B 0.0397(15) 0.0306(14) 0.0273(13) -0.0030(11) -0.0013(11) 0.0056(12)
C23B 0.080(17) 0.052(11) 0.062(14) -0.002(11) -0.020(11) 0.016(11)
C20B 0.0397(15) 0.0306(14) 0.0273(13) -0.0030(11) -0.0013(11) 0.0056(12)
C26B 0.0397(15) 0.0306(14) 0.0273(13) -0.0030(11) -0.0013(11) 0.0056(12)
O1B 0.061(7) 0.037(5) 0.037(5) -0.005(4) 0.014(5) 0.005(5)

loop_
_atom_type_symbol
_atom_type_description
_atom_type_scat_dispersion_real
_atom_type_scat_dispersion_imag
_atom_type_scat_source
C C 0.0181 0.0091 'International Tables Vol C Tables 4.2.6.8 and 6.1.1.4'
H H 0.0000 0.0000 'International Tables Vol C Tables 4.2.6.8 and 6.1.1.4'
O O 0.0492 0.0322 'International Tables Vol C Tables 4.2.6.8 and 6.1.1.4'
Si Si 0.2541 0.3302 'International Tables Vol C Tables 4.2.6.8 and 6.1.1.4'

loop_
_exptl_crystal_face_index_h
_exptl_crystal_face_index_k
_exptl_crystal_face_index_l
_exptl_crystal_face_perp_dist
-1 -6 9 0.0296
4 -2 11 0.0462
2 6 -8 0.0234
-4 2 -11 0.0160
0 -6 -12 0.0251
4 1 -12 0.0556
-4 0 12 0.0026

loop_
_geom_angle_atom_site_label_1
_geom_angle_atom_site_label_2
_geom_angle_atom_site_label_3
_geom_angle
_geom_angle_site_symmetry_1
_geom_angle_site_symmetry_3
_geom_angle_publ_flag
O3 Si1A C21 108.67(19) . . ?
O3 Si1A C20A 113.0(3) . . ?
O3 Si1A C22A 105.8(2) . . ?
C20A Si1A C21 108.5(3) . . ?
C20A Si1A C22A 110.3(4) . . ?
C22A Si1A C21 110.4(2) . . ?
C1 O2 H2 109.5 . . ?
C3 O3 Si1A 127.1(3) . . ?
C3 O3 Si1B 122.3(3) . . ?
C8 C9 H9 106.2 . . ?
C8 C9 C10 113.3(3) . . ?
C11 C9 H9 106.2 . . ?
C11 C9 C8 111.8(3) . . ?
C11 C9 C10 112.4(3) . . ?
C10 C9 H9 106.2 . . ?
C9 C8 H8 108.9 . . ?
C14 C8 C9 108.1(3) . . ?
C14 C8 H8 108.9 . . ?
C7 C8 C9 110.4(3) . . ?
C7 C8 H8 108.9 . . ?
C7 C8 C14 111.7(3) . . ?
C18 C13 C17 109.4(3) . . ?
C14 C13 C18 113.6(3) . . ?
C14 C13 C17 99.7(3) . . ?
C12 C13 C18 110.3(3) . . ?
C12 C13 C14 108.5(3) . . ?
C12 C13 C17 115.0(3) . . ?
C13 C18 H18A 109.5 . . ?
C13 C18 H18B 109.5 . . ?
C13 C18 H18C 109.5 . . ?
H18A C18 H18B 109.5 . . ?
H18A C18 H18C 109.5 . . ?
H18B C18 H18C 109.5 . . ?
O3 Si1B C22B 97.6(4) . . ?
O3 Si1B C20B 114.2(5) . . ?
O3 Si1B C26B 113.4(6) . . ?
C22B Si1B C26B 112.7(7) . . ?
C20B Si1B C22B 110.8(5) . . ?
C20B Si1B C26B 108.0(8) . . ?
C9 C11 H11A 109.1 . . ?
C9 C11 H11B 109.1 . . ?
C9 C11 C12 112.5(3) . . ?
H11A C11 H11B 107.8 . . ?
C12 C11 H11A 109.1 . . ?
C12 C11 H11B 109.1 . . ?
H19A C19 H19B 109.5 . . ?
H19A C19 H19C 109.5 . . ?
H19B C19 H19C 109.5 . . ?
C10 C19 H19A 109.5 . . ?
C10 C19 H19B 109.5 . . ?
C10 C19 H19C 109.5 . . ?
C4 C5 C10 122.7(4) . . ?
C4 C5 C6 122.1(3) . . ?
C6 C5 C10 115.1(3) . . ?
C5 C4 H4 117.1 . . ?
C5 C4 C3 125.7(4) . . ?
C3 C4 H4 117.1 . . ?
C8 C14 H14 106.4 . . ?
C8 C14 C15 119.7(3) . . ?
C13 C14 C8 113.3(3) . . ?
C13 C14 H14 106.4 . . ?
C13 C14 C15 103.9(3) . . ?
C15 C14 H14 106.4 . . ?
C19 C10 C9 111.1(3) . . ?
C19 C10 C1 107.9(3) . . ?
C5 C10 C9 109.3(3) . . ?
C5 C10 C19 108.1(3) . . ?
C5 C10 C1 110.1(3) . . ?
C1 C10 C9 110.3(3) . . ?
C17 O1A H1A 109.5 . . ?
C13 C12 C11 110.9(3) . . ?
C13 C12 H12A 109.5 . . ?
C13 C12 H12B 109.5 . . ?
C11 C12 H12A 109.5 . . ?
C11 C12 H12B 109.5 . . ?
H12A C12 H12B 108.1 . . ?
C8 C7 H7A 109.4 . . ?
C8 C7 H7B 109.4 . . ?
H7A C7 H7B 108.0 . . ?
C6 C7 C8 111.3(3) . . ?
C6 C7 H7A 109.4 . . ?
C6 C7 H7B 109.4 . . ?
O3 C3 C4 109.6(3) . . ?
O3 C3 H3 109.5 . . ?
O3 C3 C2 108.0(3) . . ?
C4 C3 H3 109.5 . . ?
C4 C3 C2 110.8(3) . . ?
C2 C3 H3 109.5 . . ?
O2 C1 C10 112.4(3) . . ?
O2 C1 H1 107.9 . . ?
O2 C1 C2 108.7(3) . . ?
C10 C1 H1 107.9 . . ?
C2 C1 C10 112.0(3) . . ?
C2 C1 H1 107.9 . . ?
O1A C17 C13 115.2(3) . . ?
O1A C17 C16 113.9(3) . . ?
C16 C17 C13 103.3(3) . . ?
O1B C17 C13 116.6(5) . . ?
O1B C17 O1A 111.2(5) . . ?
O1B C17 C16 94.5(6) . . ?
C17 C16 H16A 110.4 . . ?
C17 C16 H16B 110.4 . . ?
C17 C16 C15 106.5(3) . . ?
H16A C16 H16B 108.6 . . ?
C15 C16 H16A 110.4 . . ?
C15 C16 H16B 110.4 . . ?
C5 C6 C7 112.6(3) . . ?
C5 C6 H6A 109.1 . . ?
C5 C6 H6B 109.1 . . ?
C7 C6 H6A 109.1 . . ?
C7 C6 H6B 109.1 . . ?
H6A C6 H6B 107.8 . . ?
C3 C2 C1 110.9(3) . . ?
C3 C2 H2A 109.5 . . ?
C3 C2 H2B 109.5 . . ?
C1 C2 H2A 109.5 . . ?
C1 C2 H2B 109.5 . . ?
H2A C2 H2B 108.0 . . ?
Si1A C21 H21A 109.5 . . ?
Si1A C21 H21B 109.5 . . ?
Si1A C21 H21C 109.5 . . ?
H21A C21 H21B 109.5 . . ?
H21A C21 H21C 109.5 . . ?
H21B C21 H21C 109.5 . . ?
H21D C21 H21E 109.5 . . ?
H21D C21 H21F 109.5 . . ?
H21E C21 H21F 109.5 . . ?
C22B C21 H21D 109.5 . . ?
C22B C21 H21E 109.5 . . ?
C22B C21 H21F 109.5 . . ?
C14 C15 C16 103.7(3) . . ?
C14 C15 H15A 111.0 . . ?
C14 C15 H15B 111.0 . . ?
C16 C15 H15A 111.0 . . ?
C16 C15 H15B 111.0 . . ?
H15A C15 H15B 109.0 . . ?
H25A C25A H25B 109.5 . . ?
H25A C25A H25C 109.5 . . ?
H25B C25A H25C 109.5 . . ?
C22A C25A H25A 109.5 . . ?
C22A C25A H25B 109.5 . . ?
C22A C25A H25C 109.5 . . ?
Si1A C20A H20A 109.5 . . ?
Si1A C20A H20B 109.5 . . ?
Si1A C20A H20C 109.5 . . ?
H20A C20A H20B 109.5 . . ?
H20A C20A H20C 109.5 . . ?
H20B C20A H20C 109.5 . . ?
H23A C23A H23B 109.5 . . ?
H23A C23A H23C 109.5 . . ?
H23B C23A H23C 109.5 . . ?
C22A C23A H23A 109.5 . . ?
C22A C23A H23B 109.5 . . ?
C22A C23A H23C 109.5 . . ?
H24A C24A H24B 109.5 . . ?
H24A C24A H24C 109.5 . . ?
H24B C24A H24C 109.5 . . ?
C22A C24A H24A 109.5 . . ?
C22A C24A H24B 109.5 . . ?
C22A C24A H24C 109.5 . . ?
C25A C22A Si1A 109.5(5) . . ?
C25A C22A C23A 108.2(5) . . ?
C25A C22A C24A 111.6(6) . . ?
C23A C22A Si1A 110.7(4) . . ?
C24A C22A Si1A 108.7(4) . . ?
C24A C22A C23A 108.1(5) . . ?
H25D C25B H25E 109.5 . . ?
H25D C25B H25F 109.5 . . ?
H25E C25B H25F 109.5 . . ?
C22B C25B H25D 109.5 . . ?
C22B C25B H25E 109.5 . . ?
C22B C25B H25F 109.5 . . ?
C21 C22B Si1B 104.1(6) . . ?
C25B C22B Si1B 110.4(8) . . ?
C25B C22B C21 114.0(8) . . ?
C23B C22B Si1B 107.3(11) . . ?
C23B C22B C21 108.5(11) . . ?
C23B C22B C25B 112.2(12) . . ?
C22B C23B H23D 109.5 . . ?
C22B C23B H23E 109.5 . . ?
C22B C23B H23F 109.5 . . ?
H23D C23B H23E 109.5 . . ?
H23D C23B H23F 109.5 . . ?
H23E C23B H23F 109.5 . . ?
Si1B C20B H20D 109.5 . . ?
Si1B C20B H20E 109.5 . . ?
Si1B C20B H20F 109.5 . . ?
H20D C20B H20E 109.5 . . ?
H20D C20B H20F 109.5 . . ?
H20E C20B H20F 109.5 . . ?
Si1B C26B H26A 109.5 . . ?
Si1B C26B H26B 109.5 . . ?
Si1B C26B H26C 109.5 . . ?
H26A C26B H26B 109.5 . . ?
H26A C26B H26C 109.5 . . ?
H26B C26B H26C 109.5 . . ?
C17 O1B H1B 109.5 . . ?

loop_
_geom_bond_atom_site_label_1
_geom_bond_atom_site_label_2
_geom_bond_distance
_geom_bond_site_symmetry_2
_geom_bond_publ_flag
Si1A O3 1.711(3) . ?
Si1A C21 1.877(4) . ?
Si1A C20A 1.866(8) . ?
Si1A C22A 1.873(6) . ?
O2 H2 0.8400 . ?
O2 C1 1.434(5) . ?
O3 Si1B 1.715(4) . ?
O3 C3 1.443(4) . ?
C9 H9 1.0000 . ?
C9 C8 1.544(5) . ?
C9 C11 1.537(5) . ?
C9 C10 1.560(4) . ?
C8 H8 1.0000 . ?
C8 C14 1.529(5) . ?
C8 C7 1.525(5) . ?
C13 C18 1.527(5) . ?
C13 C14 1.526(5) . ?
C13 C12 1.526(5) . ?
C13 C17 1.548(5) . ?
C18 H18A 0.9800 . ?
C18 H18B 0.9800 . ?
C18 H18C 0.9800 . ?
Si1B C22B 1.875(12) . ?
Si1B C20B 1.859(13) . ?
Si1B C26B 1.88(2) . ?
C11 H11A 0.9900 . ?
C11 H11B 0.9900 . ?
C11 C12 1.540(4) . ?
C19 H19A 0.9800 . ?
C19 H19B 0.9800 . ?
C19 H19C 0.9800 . ?
C19 C10 1.543(5) . ?
C5 C4 1.332(6) . ?
C5 C10 1.529(5) . ?
C5 C6 1.506(6) . ?
C4 H4 0.9500 . ?
C4 C3 1.480(7) . ?
C14 H14 1.0000 . ?
C14 C15 1.533(5) . ?
C10 C1 1.550(5) . ?
O1A H1A 0.8400 . ?
O1A C17 1.447(6) . ?
C12 H12A 0.9900 . ?
C12 H12B 0.9900 . ?
C7 H7A 0.9900 . ?
C7 H7B 0.9900 . ?
C7 C6 1.521(5) . ?
C3 H3 1.0000 . ?
C3 C2 1.512(6) . ?
C1 H1 1.0000 . ?
C1 C2 1.523(5) . ?
C17 C16 1.527(6) . ?
C17 O1B 1.343(11) . ?
C16 H16A 0.9900 . ?
C16 H16B 0.9900 . ?
C16 C15 1.551(6) . ?
C6 H6A 0.9900 . ?
C6 H6B 0.9900 . ?
C2 H2A 0.9900 . ?
C2 H2B 0.9900 . ?
C21 H21A 0.9800 . ?
C21 H21B 0.9800 . ?
C21 H21C 0.9800 . ?
C21 H21D 0.9800 . ?
C21 H21E 0.9800 . ?
C21 H21F 0.9800 . ?
C21 C22B 1.600(11) . ?
C15 H15A 0.9900 . ?
C15 H15B 0.9900 . ?
C25A H25A 0.9800 . ?
C25A H25B 0.9800 . ?
C25A H25C 0.9800 . ?
C25A C22A 1.524(10) . ?
C20A H20A 0.9800 . ?
C20A H20B 0.9800 . ?
C20A H20C 0.9800 . ?
C23A H23A 0.9800 . ?
C23A H23B 0.9800 . ?
C23A H23C 0.9800 . ?
C23A C22A 1.553(9) . ?
C24A H24A 0.9800 . ?
C24A H24B 0.9800 . ?
C24A H24C 0.9800 . ?
C24A C22A 1.542(9) . ?
C25B H25D 0.9800 . ?
C25B H25E 0.9800 . ?
C25B H25F 0.9800 . ?
C25B C22B 1.531(16) . ?
C22B C23B 1.50(3) . ?
C23B H23D 0.9800 . ?
C23B H23E 0.9800 . ?
C23B H23F 0.9800 . ?
C20B H20D 0.9800 . ?
C20B H20E 0.9800 . ?
C20B H20F 0.9800 . ?
C26B H26A 0.9800 . ?
C26B H26B 0.9800 . ?
C26B H26C 0.9800 . ?
O1B H1B 0.8400 . ?

loop_
_geom_torsion_atom_site_label_1
_geom_torsion_atom_site_label_2
_geom_torsion_atom_site_label_3
_geom_torsion_atom_site_label_4
_geom_torsion
_geom_torsion_site_symmetry_1
_geom_torsion_site_symmetry_2
_geom_torsion_site_symmetry_3
_geom_torsion_site_symmetry_4
_geom_torsion_publ_flag
Si1A O3 C3 C4 -142.0(3) . . . . ?
Si1A O3 C3 C2 97.2(4) . . . . ?
O2 C1 C2 C3 62.9(5) . . . . ?
O3 Si1A C22A C25A -63.2(5) . . . . ?
O3 Si1A C22A C23A 177.6(4) . . . . ?
O3 Si1A C22A C24A 59.0(4) . . . . ?
O3 Si1B C22B C21 -55.5(6) . . . . ?
O3 Si1B C22B C25B -178.1(7) . . . . ?
O3 Si1B C22B C23B 59.4(11) . . . . ?
O3 C3 C2 C1 166.8(3) . . . . ?
C9 C8 C14 C13 59.2(4) . . . . ?
C9 C8 C14 C15 -177.7(3) . . . . ?
C9 C8 C7 C6 -55.6(4) . . . . ?
C9 C11 C12 C13 -54.4(4) . . . . ?
C9 C10 C1 O2 40.3(4) . . . . ?
C9 C10 C1 C2 163.0(3) . . . . ?
C8 C9 C11 C12 53.4(4) . . . . ?
C8 C9 C10 C19 68.0(3) . . . . ?
C8 C9 C10 C5 -51.2(4) . . . . ?
C8 C9 C10 C1 -172.3(3) . . . . ?
C8 C14 C15 C16 -159.6(3) . . . . ?
C8 C7 C6 C5 54.4(4) . . . . ?
C13 C14 C15 C16 -32.0(4) . . . . ?
C13 C17 C16 C15 24.6(4) . . . . ?
C18 C13 C14 C8 62.1(4) . . . . ?
C18 C13 C14 C15 -69.4(4) . . . . ?
C18 C13 C12 C11 -68.7(4) . . . . ?
C18 C13 C17 O1A -49.0(4) . . . . ?
C18 C13 C17 C16 75.8(4) . . . . ?
C18 C13 C17 O1B 177.9(6) . . . . ?
Si1B O3 C3 C4 -84.9(4) . . . . ?
Si1B O3 C3 C2 154.3(3) . . . . ?
C11 C9 C8 C14 -53.9(3) . . . . ?
C11 C9 C8 C7 -176.3(3) . . . . ?
C11 C9 C10 C19 -60.0(4) . . . . ?
C11 C9 C10 C5 -179.2(3) . . . . ?
C11 C9 C10 C1 59.7(4) . . . . ?
C19 C10 C1 O2 161.8(3) . . . . ?
C19 C10 C1 C2 -75.5(4) . . . . ?
C5 C4 C3 O3 -135.9(4) . . . . ?
C5 C4 C3 C2 -16.8(5) . . . . ?
C5 C10 C1 O2 -80.4(3) . . . . ?
C5 C10 C1 C2 42.3(4) . . . . ?
C4 C5 C10 C9 -133.3(3) . . . . ?
C4 C5 C10 C19 105.7(4) . . . . ?
C4 C5 C10 C1 -12.0(5) . . . . ?
C4 C5 C6 C7 130.4(4) . . . . ?
C4 C3 C2 C1 46.8(5) . . . . ?
C14 C8 C7 C6 -175.8(3) . . . . ?
C14 C13 C12 C11 56.4(4) . . . . ?
C14 C13 C17 O1A -168.5(3) . . . . ?
C14 C13 C17 C16 -43.6(4) . . . . ?
C14 C13 C17 O1B 58.4(7) . . . . ?
C10 C9 C8 C14 177.8(3) . . . . ?
C10 C9 C8 C7 55.4(4) . . . . ?
C10 C9 C11 C12 -177.8(3) . . . . ?
C10 C5 C4 C3 -0.8(6) . . . . ?
C10 C5 C6 C7 -52.6(4) . . . . ?
C10 C1 C2 C3 -61.9(5) . . . . ?
O1A C17 C16 C15 150.2(4) . . . . ?
C12 C13 C14 C8 -61.0(4) . . . . ?
C12 C13 C14 C15 167.5(3) . . . . ?
C12 C13 C17 O1A 75.7(4) . . . . ?
C12 C13 C17 C16 -159.4(3) . . . . ?
C12 C13 C17 O1B -57.4(7) . . . . ?
C7 C8 C14 C13 -179.2(3) . . . . ?
C7 C8 C14 C15 -56.0(5) . . . . ?
C3 O3 Si1B C22B -122.4(5) . . . . ?
C3 O3 Si1B C20B 120.7(5) . . . . ?
C3 O3 Si1B C26B -3.6(8) . . . . ?
C17 C13 C14 C8 178.4(3) . . . . ?
C17 C13 C14 C15 46.9(4) . . . . ?
C17 C13 C12 C11 167.1(3) . . . . ?
C17 C16 C15 C14 4.1(5) . . . . ?
C6 C5 C4 C3 176.0(3) . . . . ?
C6 C5 C10 C9 49.8(4) . . . . ?
C6 C5 C10 C19 -71.3(4) . . . . ?
C6 C5 C10 C1 171.0(3) . . . . ?
C21 Si1A O3 C3 -147.6(4) . . . . ?
C21 Si1A C22A C25A 179.4(4) . . . . ?
C21 Si1A C22A C23A 60.2(5) . . . . ?
C21 Si1A C22A C24A -58.4(5) . . . . ?
C20A Si1A O3 C3 -27.1(5) . . . . ?
C20A Si1A C22A C25A 59.4(6) . . . . ?
C20A Si1A C22A C23A -59.8(5) . . . . ?
C20A Si1A C22A C24A -178.4(5) . . . . ?
C22A Si1A O3 C3 93.8(4) . . . . ?
C20B Si1B C22B C21 64.0(8) . . . . ?
C20B Si1B C22B C25B -58.6(9) . . . . ?
C20B Si1B C22B C23B 178.9(11) . . . . ?
C26B Si1B C22B C21 -174.8(8) . . . . ?
C26B Si1B C22B C25B 62.5(10) . . . . ?
C26B Si1B C22B C23B -60.0(13) . . . . ?
O1B C17 C16 C15 -94.1(5) . . . . ?

loop_
_exptl_oxdiff_crystal_face_indexfrac_h
_exptl_oxdiff_crystal_face_indexfrac_k
_exptl_oxdiff_crystal_face_indexfrac_l
_exptl_oxdiff_crystal_face_x
_exptl_oxdiff_crystal_face_y
_exptl_oxdiff_crystal_face_z
-1.4783 -5.8744 9.4172 -0.4168 0.3984 0.8171
3.6800 -1.8145 11.2395 -0.6734 0.6385 -0.3727
1.9080 5.7912 -8.3763 0.3516 -0.3366 -0.8736
-3.6457 1.8941 -11.3381 0.6771 -0.6421 0.3595
-0.0952 -5.6207 -12.2646 0.6194 0.6507 0.4392
3.7862 0.6653 -11.5837 0.4575 0.4840 -0.7459
-3.7266 -0.3779 12.0216 -0.4815 -0.5092 0.7134
